data_4029217
loop_
_publ_author_name
'Fallon, Thomas'
'Willis, Anthony C'
'Paddon-Row, Michael N'
'Sherburn, Michael S'

_publ_section_title
;
 Furanodendralenes.
;
_journal_issue 7
_journal_name_full 'The Journal of organic chemistry'
_journal_page_first 3185
_journal_page_last 3193
_journal_paper_doi 10.1021/jo500458y
_journal_volume 79
_journal_year 2014
_chemical_compound_source local
_chemical_formula_moiety 'C23 H21 N3 O8, C4 H8 O2, H2 O '
_chemical_formula_sum 'C27 H31 N3 O11'
_chemical_formula_weight 573.56
_space_group_IT_number 14
_symmetry_cell_setting monoclinic
_symmetry_space_group_name_Hall '-P 2ybc'
_symmetry_space_group_name_H-M 'P 1 21/c 1'
_atom_sites_solution_hydrogens geom
_atom_sites_solution_primary direct
_audit_creation_date 10-10-22
_audit_creation_method CRYSTALS_ver_12.87
_audit_update_record
;
2010-10-22 - Report on C15 H21 N O3
             by Anthony C. Willis
             for Thomas Fallon and Mick Sherburn
2010-10-22 - passes checkcif tests with minor warnings
;
_cell_angle_alpha 90
_cell_angle_beta 107.461(8)
_cell_angle_gamma 90
_cell_formula_units_Z 4
_cell_length_a 13.798(4)
_cell_length_b 9.8024(18)
_cell_length_c 21.099(6)
_cell_measurement_reflns_used 176337
_cell_measurement_temperature 200
_cell_measurement_theta_max 25
_cell_measurement_theta_min 2.6
_cell_volume 2722.2(12)
_computing_cell_refinement 'DENZO/SCALEPACK (Otwinowski & Minor, 1997)'
_computing_data_collection 'COLLECT (Nonius, 2001).'
_computing_data_reduction 'DENZO/SCALEPACK (Otwinowski & Minor, 1997)'
_computing_molecular_graphics
; 
ORTEP-II (Johnson 1976) in teXsan (MSC, 1992-1997)
;
_computing_publication_material 'CRYSTALS (Betteridge et al., 2003)'
_computing_structure_refinement 'CRYSTALS (Betteridge et al., 2003)'
_computing_structure_solution 'SIR92 (Altomare et al., 1994)'
_diffrn_ambient_temperature 200
_diffrn_measured_fraction_theta_full 0.961
_diffrn_measured_fraction_theta_max 0.961
_diffrn_measurement_device 'Nonius KappaCCD'
_diffrn_measurement_device_type Area
_diffrn_measurement_method ' \f and \w scans with CCD '
_diffrn_radiation_monochromator graphite
_diffrn_radiation_type 'Mo K\a'
_diffrn_radiation_wavelength 0.71073
_diffrn_reflns_av_R_equivalents 0.069
_diffrn_reflns_limit_h_max 16
_diffrn_reflns_limit_h_min -16
_diffrn_reflns_limit_k_max 10
_diffrn_reflns_limit_k_min -11
_diffrn_reflns_limit_l_max 24
_diffrn_reflns_limit_l_min -25
_diffrn_reflns_number 16230
_diffrn_reflns_theta_full 25.177
_diffrn_reflns_theta_max 25.177
_diffrn_reflns_theta_min 2.591
_diffrn_standards_number 0
_exptl_absorpt_coefficient_mu 0.110
_exptl_absorpt_correction_T_max 0.99
_exptl_absorpt_correction_T_min 0.60
_exptl_absorpt_correction_type multi-scan
_exptl_absorpt_process_details 'DENZO/SCALEPACK (Otwinowski & Minor, 1997)'
_exptl_crystal_colour colourless
_exptl_crystal_density_diffrn 1.399
_exptl_crystal_density_method 'not measured'
_exptl_crystal_description needle
_exptl_crystal_F_000 1208
_exptl_crystal_size_max 0.380
_exptl_crystal_size_mid 0.110
_exptl_crystal_size_min 0.070
_refine_diff_density_max 0.57
_refine_diff_density_min -0.78
_refine_ls_extinction_coef 220(40)
_refine_ls_extinction_method 'Larson (1970), Equation 22'
_refine_ls_goodness_of_fit_ref 1.0270
_refine_ls_hydrogen_treatment constr
_refine_ls_matrix_type full
_refine_ls_number_parameters 371
_refine_ls_number_reflns 4700
_refine_ls_number_restraints 0
_refine_ls_R_factor_all 0.1367
_refine_ls_R_factor_gt 0.0710
_refine_ls_shift/su_max 0.04
_refine_ls_shift/su_mean 0.01
_refine_ls_structure_factor_coef Fsqd
_refine_ls_weighting_details
;
 Method= Modified Sheldrick 
 w=1/[\s^2^(F^2^) + ( 0.06P)^2^ + 5.18P] 
 ,where P=(max(Fo^2^,0) + 2Fc^2^)/3 
;
_refine_ls_weighting_scheme calc
_refine_ls_wR_factor_all 0.1971
_refine_ls_wR_factor_gt 0.1485
_refine_ls_wR_factor_ref 0.1971
_reflns_limit_h_max 15
_reflns_limit_h_min -16
_reflns_limit_k_max 11
_reflns_limit_k_min 0
_reflns_limit_l_max 25
_reflns_limit_l_min 0
_reflns_number_gt 2709
_reflns_number_total 4700
_reflns_threshold_expression I>2.0\s(I)
_oxford_diffrn_Wilson_B_factor 3.84
_oxford_diffrn_Wilson_scale 4.30
_oxford_refine_ls_r_factor_ref 0.1367
_oxford_refine_ls_scale 0.548(2)
_oxford_reflns_number_all 4700
_oxford_reflns_threshold_expression_ref I>-10.0\s(I)
_oxford_structure_analysis_title '10221147 Compound X'
_cod_data_source_file jo500458y_si_008.cif
_cod_data_source_block she1026
_cod_depositor_comments
;The following automatic conversions were performed:

'_symmetry_cell_setting'
 value 'Monoclinic' changed to 'monoclinic'
according
 to
/usr/data/users/saulius/automatic-downloads/rss-feeds/ACS/lib/dictionaries/cif_core.dic
dictionary
 named 'cif_core.dic' version 2.4.2 from 2011-04-26.

Automatic conversion
 script
Id: cif_fix_values 2281 2013-09-26 08:29:07Z andrius  Adding full
 bibliography for /tmp/tmp-cod-update-bibliographies-17276/cifs/4029217.cif.
;
_cod_original_cell_volume 2722.2(11)
_cod_original_sg_symbol_H-M 'P 1 21/c 1 '
_cod_database_code 4029217

loop_
_symmetry_equiv_pos_as_xyz
x,y,z
-x,-y,-z
-x,y+1/2,-z+1/2
x,-y+1/2,z+1/2

loop_
_atom_site_label
_atom_site_type_symbol
_atom_site_fract_x
_atom_site_fract_y
_atom_site_fract_z
_atom_site_U_iso_or_equiv
_atom_site_occupancy
_atom_site_adp_type
_atom_site_refinement_flags_posn
O1 O 0.9758(2) 0.3355(3) 0.52671(13) 0.0518 1.0000 Uani .
C2 C 0.8935(3) 0.4334(4) 0.5168(2) 0.0510 1.0000 Uani .
C3 C 0.8255(3) 0.3878(4) 0.4504(2) 0.0489 1.0000 Uani .
C4 C 0.8361(4) 0.2347(4) 0.4494(2) 0.0493 1.0000 Uani .
C5 C 0.9140(4) 0.2127(4) 0.5183(2) 0.0524 1.0000 Uani .
O6 O 0.7881(3) 0.5906(3) 0.30992(15) 0.0601 1.0000 Uani .
C7 C 0.7721(4) 0.6015(4) 0.3749(2) 0.0538 1.0000 Uani .
C8 C 0.7781(3) 0.4545(4) 0.3947(2) 0.0497 1.0000 Uani .
C9 C 0.7359(4) 0.3738(4) 0.3311(2) 0.0516 1.0000 Uani .
C10 C 0.7084(4) 0.4930(5) 0.2812(2) 0.0573 1.0000 Uani .
C11 C 0.8459(4) 0.3912(4) 0.5706(2) 0.0527 1.0000 Uani .
C12 C 0.9127(4) 0.4363(5) 0.6386(2) 0.0574 1.0000 Uani .
O13 O 0.9285(3) 0.5531(3) 0.65782(15) 0.0724 1.0000 Uani .
N14 N 0.9529(3) 0.3227(4) 0.67522(17) 0.0547 1.0000 Uani .
C15 C 1.0180(4) 0.3314(5) 0.7438(2) 0.0613 1.0000 Uani .
C16 C 0.9264(4) 0.2020(5) 0.6404(2) 0.0587 1.0000 Uani .
O17 O 0.9551(3) 0.0908(3) 0.66306(16) 0.0773 1.0000 Uani .
C18 C 0.8590(4) 0.2343(4) 0.5709(2) 0.0550 1.0000 Uani .
C19 C 0.6591(4) 0.6475(5) 0.3547(2) 0.0559 1.0000 Uani .
C20 C 0.6002(4) 0.5950(5) 0.3997(2) 0.0598 1.0000 Uani .
O21 O 0.6130(3) 0.6219(4) 0.45756(17) 0.0734 1.0000 Uani .
N22 N 0.5276(3) 0.5034(4) 0.36378(19) 0.0624 1.0000 Uani .
C23 C 0.4580(5) 0.4315(6) 0.3925(3) 0.0831 1.0000 Uani .
C24 C 0.5303(4) 0.4856(5) 0.2993(2) 0.0614 1.0000 Uani .
O25 O 0.4732(3) 0.4087(4) 0.25961(17) 0.0735 1.0000 Uani .
C26 C 0.6145(4) 0.5715(5) 0.2889(2) 0.0572 1.0000 Uani .
C27 C 0.8717(4) 0.1963(4) 0.3887(2) 0.0526 1.0000 Uani .
C28 C 0.8505(4) 0.0493(5) 0.3687(2) 0.0551 1.0000 Uani .
O29 O 0.8691(3) -0.0497(3) 0.40462(15) 0.0715 1.0000 Uani .
N30 N 0.8048(3) 0.0436(3) 0.30080(17) 0.0514 1.0000 Uani .
C31 C 0.7797(4) -0.0846(4) 0.2643(2) 0.0627 1.0000 Uani .
C32 C 0.7828(4) 0.1693(5) 0.2720(2) 0.0540 1.0000 Uani .
O33 O 0.7390(3) 0.1880(3) 0.21334(16) 0.0742 1.0000 Uani .
C34 C 0.8205(4) 0.2781(4) 0.3244(2) 0.0518 1.0000 Uani .
C35 C 0.4301(5) -0.1412(7) 0.4231(4) 0.1227 1.0000 Uani .
C36 C 0.3927(6) 0.0013(7) 0.4128(3) 0.0874 1.0000 Uani .
O37 O 0.4293(4) 0.0907(6) 0.3890(3) 0.1267 1.0000 Uani .
O38 O 0.3098(3) 0.0215(4) 0.4316(2) 0.0850 1.0000 Uani .
C39 C 0.2631(5) 0.1572(5) 0.4202(3) 0.0857 1.0000 Uani .
C40 C 0.1811(5) 0.1604(6) 0.4518(4) 0.1036 1.0000 Uani .
O41 O 0.6172(4) 0.0754(5) 0.3617(2) 0.1292 1.0000 Uani .
H21 H 0.9165 0.5295 0.5193 0.0601 1.0000 Uiso R
H41 H 0.7716 0.1888 0.4472 0.0582 1.0000 Uiso R
H51 H 0.9544 0.1283 0.5230 0.0630 1.0000 Uiso R
H71 H 0.8207 0.6637 0.4046 0.0651 1.0000 Uiso R
H91 H 0.6767 0.3206 0.3321 0.0618 1.0000 Uiso R
H101 H 0.7043 0.4695 0.2345 0.0685 1.0000 Uiso R
H111 H 0.7748 0.4208 0.5617 0.0625 1.0000 Uiso R
H151 H 1.0193 0.2432 0.7641 0.0916 1.0000 Uiso R
H152 H 1.0857 0.3579 0.7445 0.0920 1.0000 Uiso R
H153 H 0.9899 0.3974 0.7673 0.0919 1.0000 Uiso R
H181 H 0.7958 0.1834 0.5613 0.0660 1.0000 Uiso R
H191 H 0.6527 0.7478 0.3504 0.0666 1.0000 Uiso R
H231 H 0.4481 0.3408 0.3759 0.1248 1.0000 Uiso R
H232 H 0.4855 0.4307 0.4398 0.1250 1.0000 Uiso R
H233 H 0.3944 0.4792 0.3810 0.1249 1.0000 Uiso R
H261 H 0.5875 0.6360 0.2516 0.0688 1.0000 Uiso R
H271 H 0.9445 0.2100 0.4003 0.0627 1.0000 Uiso R
H311 H 0.8017 -0.0819 0.2254 0.0941 1.0000 Uiso R
H312 H 0.8138 -0.1585 0.2930 0.0939 1.0000 Uiso R
H313 H 0.7075 -0.1008 0.2521 0.0939 1.0000 Uiso R
H341 H 0.8715 0.3335 0.3123 0.0615 1.0000 Uiso R
H351 H 0.4320 -0.1723 0.4666 0.1840 1.0000 Uiso R
H352 H 0.4970 -0.1433 0.4187 0.1841 1.0000 Uiso R
H353 H 0.3874 -0.2008 0.3904 0.1842 1.0000 Uiso R
H391 H 0.3134 0.2264 0.4391 0.1029 1.0000 Uiso R
H392 H 0.2364 0.1713 0.3723 0.1033 1.0000 Uiso R
H401 H 0.1504 0.2502 0.4468 0.1560 1.0000 Uiso R
H402 H 0.2107 0.1394 0.4986 0.1561 1.0000 Uiso R
H403 H 0.1315 0.0917 0.4313 0.1558 1.0000 Uiso R
H411 H 0.5659 0.0731 0.3770 0.1944 1.0000 Uiso R
H412 H 0.5957 0.0173 0.3305 0.1945 1.0000 Uiso R

loop_
_atom_site_aniso_label
_atom_site_aniso_U_11
_atom_site_aniso_U_22
_atom_site_aniso_U_33
_atom_site_aniso_U_23
_atom_site_aniso_U_13
_atom_site_aniso_U_12
O1 0.056(2) 0.0451(18) 0.0515(17) -0.0004(13) 0.0126(14) -0.0018(15)
C2 0.057(3) 0.042(3) 0.053(3) 0.0016(19) 0.016(2) 0.004(2)
C3 0.058(3) 0.043(2) 0.048(3) -0.0021(19) 0.019(2) 0.000(2)
C4 0.055(3) 0.044(3) 0.047(2) -0.0007(19) 0.013(2) -0.002(2)
C5 0.064(3) 0.039(3) 0.049(3) 0.0005(19) 0.009(2) -0.004(2)
O6 0.071(2) 0.0493(19) 0.063(2) 0.0069(15) 0.0253(17) -0.0050(16)
C7 0.067(3) 0.044(3) 0.052(3) 0.001(2) 0.021(2) -0.002(2)
C8 0.052(3) 0.048(3) 0.051(3) 0.001(2) 0.018(2) 0.003(2)
C9 0.057(3) 0.047(3) 0.051(3) 0.0051(19) 0.017(2) 0.000(2)
C10 0.065(3) 0.052(3) 0.054(3) 0.007(2) 0.018(2) -0.001(2)
C11 0.058(3) 0.052(3) 0.049(3) 0.002(2) 0.019(2) 0.000(2)
C12 0.080(4) 0.046(3) 0.053(3) -0.004(2) 0.031(3) -0.001(2)
O13 0.104(3) 0.057(2) 0.0554(19) -0.0082(16) 0.0220(19) 0.0038(19)
N14 0.072(3) 0.046(2) 0.048(2) 0.0002(17) 0.0210(19) -0.0017(19)
C15 0.076(4) 0.064(3) 0.047(3) 0.000(2) 0.023(2) 0.004(3)
C16 0.076(4) 0.049(3) 0.055(3) 0.004(2) 0.024(3) -0.006(2)
O17 0.116(3) 0.051(2) 0.056(2) 0.0072(16) 0.0126(19) -0.003(2)
C18 0.066(3) 0.049(3) 0.052(3) 0.004(2) 0.019(2) -0.005(2)
C19 0.068(4) 0.043(3) 0.056(3) 0.004(2) 0.019(2) 0.003(2)
C20 0.067(4) 0.054(3) 0.057(3) 0.004(2) 0.016(3) 0.009(3)
O21 0.083(3) 0.078(2) 0.060(2) -0.0063(18) 0.0242(19) 0.000(2)
N22 0.065(3) 0.066(3) 0.056(2) 0.003(2) 0.017(2) 0.001(2)
C23 0.082(4) 0.095(4) 0.079(4) 0.000(3) 0.036(3) -0.023(3)
C24 0.057(3) 0.065(3) 0.060(3) 0.009(3) 0.016(3) 0.008(3)
O25 0.063(3) 0.083(3) 0.067(2) -0.0037(19) 0.0071(18) -0.007(2)
C26 0.066(3) 0.051(3) 0.054(3) 0.013(2) 0.017(2) 0.010(2)
C27 0.054(3) 0.050(3) 0.053(3) 0.002(2) 0.013(2) 0.002(2)
C28 0.064(3) 0.051(3) 0.052(3) 0.004(2) 0.020(2) 0.010(2)
O29 0.105(3) 0.051(2) 0.058(2) 0.0072(16) 0.0228(19) 0.0148(19)
N30 0.062(3) 0.041(2) 0.053(2) 0.0006(16) 0.0202(19) 0.0018(17)
C31 0.075(4) 0.050(3) 0.066(3) -0.006(2) 0.025(3) -0.001(2)
C32 0.055(3) 0.052(3) 0.055(3) 0.002(2) 0.018(2) 0.002(2)
O33 0.100(3) 0.065(2) 0.050(2) 0.0014(16) 0.0102(19) 0.012(2)
C34 0.063(3) 0.045(3) 0.050(3) 0.0051(19) 0.021(2) 0.000(2)
C35 0.091(5) 0.101(6) 0.164(7) -0.019(5) 0.020(5) 0.019(4)
C36 0.085(5) 0.076(5) 0.097(5) -0.030(4) 0.021(4) -0.007(4)
O37 0.136(5) 0.102(4) 0.171(5) -0.023(3) 0.091(4) -0.012(3)
O38 0.083(3) 0.065(3) 0.109(3) -0.004(2) 0.033(2) -0.004(2)
C39 0.101(5) 0.054(4) 0.103(5) -0.005(3) 0.032(4) -0.003(3)
C40 0.094(5) 0.077(4) 0.144(6) -0.009(4) 0.043(5) 0.004(4)
O41 0.114(4) 0.162(5) 0.112(4) -0.028(3) 0.034(3) -0.030(3)

loop_
_atom_type_symbol
_atom_type_scat_dispersion_real
_atom_type_scat_dispersion_imag
_atom_type_scat_Cromer_Mann_a1
_atom_type_scat_Cromer_Mann_b1
_atom_type_scat_Cromer_Mann_a2
_atom_type_scat_Cromer_Mann_b2
_atom_type_scat_Cromer_Mann_a3
_atom_type_scat_Cromer_Mann_b3
_atom_type_scat_Cromer_Mann_a4
_atom_type_scat_Cromer_Mann_b4
_atom_type_scat_Cromer_Mann_c
_atom_type_scat_source
C 0.0033 0.0016 2.3100 20.8439 1.0200 10.2075 1.5886 0.5687 0.8650 51.6512 0.2156 'International Tables Vol C 4.2.6.8 and 6.1.1.4'
H 0.0000 0.0000 0.4930 10.5109 0.3229 26.1257 0.1402 3.1424 0.0408 57.7998 0.0030 'International Tables Vol C 4.2.6.8 and 6.1.1.4'
N 0.0061 0.0033 12.2126 0.0057 3.1322 9.8933 2.0125 28.9975 1.1663 0.5826 -11.5290 'International Tables Vol C 4.2.6.8 and 6.1.1.4'
O 0.0106 0.0060 3.0485 13.2771 2.2868 5.7011 1.5463 0.3239 0.8670 32.9089 0.2508 'International Tables Vol C 4.2.6.8 and 6.1.1.4'

loop_
_geom_angle_atom_site_label_1
_geom_angle_atom_site_label_2
_geom_angle_atom_site_label_3
_geom_angle
_geom_angle_publ_flag
C2 O1 C5 97.1(3) yes
O1 C2 C3 100.4(3) yes
O1 C2 C11 101.8(3) yes
C3 C2 C11 109.0(4) yes
O1 C2 H21 113.3 no
C3 C2 H21 115.7 no
C11 C2 H21 114.7 no
C2 C3 C4 105.8(4) yes
C2 C3 C8 132.9(4) yes
C4 C3 C8 120.0(4) yes
C3 C4 C5 99.7(3) yes
C3 C4 C27 108.0(3) yes
C5 C4 C27 116.1(4) yes
C3 C4 H41 111.4 no
C5 C4 H41 110.2 no
C27 C4 H41 110.9 no
C4 C5 O1 102.6(3) yes
C4 C5 C18 107.8(4) yes
O1 C5 C18 101.4(3) yes
C4 C5 H51 115.2 no
O1 C5 H51 112.9 no
C18 C5 H51 115.4 no
C7 O6 C10 97.7(3) yes
O6 C7 C8 100.4(3) yes
O6 C7 C19 100.6(3) yes
C8 C7 C19 108.8(4) yes
O6 C7 H71 112.3 no
C8 C7 H71 116.8 no
C19 C7 H71 115.6 no
C7 C8 C3 133.7(4) yes
C7 C8 C9 106.3(4) yes
C3 C8 C9 118.8(4) yes
C8 C9 C10 99.2(3) yes
C8 C9 C34 107.4(4) yes
C10 C9 C34 116.0(4) yes
C8 C9 H91 111.3 no
C10 C9 H91 112.6 no
C34 C9 H91 109.8 no
C9 C10 O6 102.4(3) yes
C9 C10 C26 110.2(4) yes
O6 C10 C26 100.4(4) yes
C9 C10 H101 115.4 no
O6 C10 H101 112.2 no
C26 C10 H101 114.6 no
C2 C11 C12 110.4(4) yes
C2 C11 C18 101.3(4) yes
C12 C11 C18 104.4(4) yes
C2 C11 H111 113.8 no
C12 C11 H111 112.4 no
C18 C11 H111 113.7 no
C11 C12 O13 126.0(4) yes
C11 C12 N14 108.9(4) yes
O13 C12 N14 125.1(4) yes
C12 N14 C15 122.4(4) yes
C12 N14 C16 113.4(4) yes
C15 N14 C16 124.2(4) yes
N14 C15 H151 108.2 no
N14 C15 H152 109.7 no
H151 C15 H152 110.3 no
N14 C15 H153 109.1 no
H151 C15 H153 109.3 no
H152 C15 H153 110.3 no
N14 C16 O17 124.0(4) yes
N14 C16 C18 108.8(4) yes
O17 C16 C18 127.2(4) yes
C5 C18 C11 102.4(3) yes
C5 C18 C16 112.2(4) yes
C11 C18 C16 104.4(4) yes
C5 C18 H181 112.7 no
C11 C18 H181 114.4 no
C16 C18 H181 110.3 no
C7 C19 C20 114.3(4) yes
C7 C19 C26 101.9(4) yes
C20 C19 C26 104.9(4) yes
C7 C19 H191 111.6 no
C20 C19 H191 110.2 no
C26 C19 H191 113.6 no
C19 C20 O21 128.0(5) yes
C19 C20 N22 108.2(4) yes
O21 C20 N22 123.8(5) yes
C20 N22 C23 122.8(4) yes
C20 N22 C24 113.0(4) yes
C23 N22 C24 124.2(4) yes
N22 C23 H231 109.8 no
N22 C23 H232 109.4 no
H231 C23 H232 110.1 no
N22 C23 H233 109.0 no
H231 C23 H233 110.1 no
H232 C23 H233 108.4 no
N22 C24 O25 123.4(5) yes
N22 C24 C26 108.9(4) yes
O25 C24 C26 127.7(5) yes
C19 C26 C10 102.4(4) yes
C19 C26 C24 104.9(4) yes
C10 C26 C24 116.2(4) yes
C19 C26 H261 111.2 no
C10 C26 H261 111.0 no
C24 C26 H261 110.6 no
C4 C27 C28 112.4(4) yes
C4 C27 C34 115.0(4) yes
C28 C27 C34 104.5(3) yes
C4 C27 H271 108.7 no
C28 C27 H271 107.6 no
C34 C27 H271 108.2 no
C27 C28 O29 127.2(4) yes
C27 C28 N30 108.6(4) yes
O29 C28 N30 124.1(4) yes
C28 N30 C31 122.9(4) yes
C28 N30 C32 113.2(4) yes
C31 N30 C32 123.8(4) yes
N30 C31 H311 110.0 no
N30 C31 H312 108.6 no
H311 C31 H312 109.7 no
N30 C31 H313 110.2 no
H311 C31 H313 110.1 no
H312 C31 H313 108.2 no
N30 C32 O33 124.3(4) yes
N30 C32 C34 109.2(4) yes
O33 C32 C34 126.5(4) yes
C9 C34 C27 113.3(3) yes
C9 C34 C32 113.2(4) yes
C27 C34 C32 104.0(4) yes
C9 C34 H341 108.0 no
C27 C34 H341 109.9 no
C32 C34 H341 108.3 no
C36 C35 H351 110.4 no
C36 C35 H352 108.1 no
H351 C35 H352 109.6 no
C36 C35 H353 110.9 no
H351 C35 H353 109.3 no
H352 C35 H353 108.6 no
C35 C36 O37 125.4(8) yes
C35 C36 O38 112.9(7) yes
O37 C36 O38 121.7(6) yes
C36 O38 C39 117.4(5) yes
O38 C39 C40 107.7(5) yes
O38 C39 H391 110.1 no
C40 C39 H391 110.5 no
O38 C39 H392 108.1 no
C40 C39 H392 111.3 no
H391 C39 H392 109.2 no
C39 C40 H401 109.9 no
C39 C40 H402 108.0 no
H401 C40 H402 109.9 no
C39 C40 H403 108.7 no
H401 C40 H403 110.9 no
H402 C40 H403 109.4 no
H411 O41 H412 97.8 no

loop_
_geom_bond_atom_site_label_1
_geom_bond_atom_site_label_2
_geom_bond_distance
_geom_bond_publ_flag
O1 C2 1.453(5) yes
O1 C5 1.454(5) yes
C2 C3 1.501(6) yes
C2 C11 1.530(6) yes
C2 H21 0.991 no
C3 C4 1.509(6) yes
C3 C8 1.331(6) yes
C4 C5 1.542(6) yes
C4 C27 1.549(6) yes
C4 H41 0.985 no
C5 C18 1.536(6) yes
C5 H51 0.986 no
O6 C7 1.457(5) yes
O6 C10 1.446(5) yes
C7 C8 1.496(6) yes
C7 C19 1.555(7) yes
C7 H71 0.980 no
C8 C9 1.516(6) yes
C9 C10 1.542(6) yes
C9 C34 1.537(6) yes
C9 H91 0.973 no
C10 C26 1.557(7) yes
C10 H101 0.996 no
C11 C12 1.520(6) yes
C11 C18 1.548(6) yes
C11 H111 0.985 no
C12 O13 1.213(5) yes
C12 N14 1.373(6) yes
N14 C15 1.459(5) yes
N14 C16 1.383(6) yes
C15 H151 0.963 no
C15 H152 0.964 no
C15 H153 0.965 no
C16 O17 1.208(5) yes
C16 C18 1.516(6) yes
C18 H181 0.972 no
C19 C20 1.515(7) yes
C19 C26 1.532(6) yes
C19 H191 0.988 no
C20 O21 1.208(5) yes
C20 N22 1.388(6) yes
N22 C23 1.461(6) yes
N22 C24 1.382(6) yes
C23 H231 0.951 no
C23 H232 0.955 no
C23 H233 0.958 no
C24 O25 1.223(6) yes
C24 C26 1.504(7) yes
C26 H261 0.991 no
C27 C28 1.505(6) yes
C27 C34 1.551(6) yes
C27 H271 0.970 no
C28 O29 1.211(5) yes
C28 N30 1.383(5) yes
N30 C31 1.460(5) yes
N30 C32 1.367(5) yes
C31 H311 0.958 no
C31 H312 0.970 no
C31 H313 0.964 no
C32 O33 1.218(5) yes
C32 C34 1.511(6) yes
C34 H341 0.982 no
C35 C36 1.483(9) yes
C35 H351 0.960 no
C35 H352 0.956 no
C35 H353 0.960 no
C36 O37 1.195(7) yes
C36 O38 1.333(8) yes
O38 C39 1.466(6) yes
C39 C40 1.476(8) yes
C39 H391 0.967 no
C39 H392 0.975 no
C40 H401 0.969 no
C40 H402 0.971 no
C40 H403 0.965 no
O41 H411 0.861 no
O41 H412 0.853 no

loop_
_geom_contact_atom_site_label_1
_geom_contact_atom_site_label_2
_geom_contact_distance
_geom_contact_site_symmetry_2
_geom_contact_publ_flag
O1 C2 3.197(5) 2_766 no
O1 C7 3.530(5) 2_766 no
O1 O1 3.545(6) 2_766 no
O1 O29 3.559(4) 2_756 no
O6 C15 3.293(7) 2_766 no
O6 C31 3.318(5) 1_565 no
O6 N14 3.594(6) 2_766 no
O13 C15 3.373(5) 3_756 no
O13 C31 3.482(7) 4 no
O17 C15 3.167(6) 3_746 no
O17 O29 3.188(6) 2_756 no
O17 C28 3.257(7) 2_756 no
O17 N30 3.432(6) 2_756 no
O17 C31 3.518(6) 2_756 no
O17 C40 3.569(7) 2_656 no
O21 C35 3.345(8) 1_565 no
O21 C39 3.408(6) 2_666 no
O25 O41 2.977(5) 3_655 no
O25 C31 3.373(7) 3_655 no
O25 C26 3.563(6) 3_645 no
O29 C5 3.352(6) 2_756 no
O29 C40 3.478(9) 2_656 no
O29 O41 3.538(7) . no
O29 C16 3.564(7) 2_756 no
O33 N14 3.285(6) 4_554 no
O33 C12 3.462(7) 4_554 no
O33 C35 3.536(7) 3_655 no
O33 C16 3.550(7) 4_554 no
O37 O41 2.823(9) . no
O37 C23 3.362(8) . no
O38 C18 3.412(6) 2_656 no
O41 C28 3.188(8) . no
O41 N30 3.232(7) . no
O41 C4 3.410(7) . no
O41 C32 3.499(8) . no
O41 C9 3.506(7) . no
O41 C24 3.508(5) 3_645 no
O41 C27 3.586(8) . no
N14 C32 3.544(7) 4 no
C2 C2 3.478(9) 2_766 no
C15 C32 3.471(8) 4 no

loop_
_geom_hbond_atom_site_label_D
_geom_hbond_atom_site_label_H
_geom_hbond_atom_site_label_A
_geom_hbond_site_symmetry_A
_geom_hbond_angle_DHA
_geom_hbond_distance_DH
_geom_hbond_distance_HA
_geom_hbond_distance_DA
_geom_hbond_publ_flag
O41 H411 O37 . 165 0.86 1.98 2.823(7) no
O41 H412 O25 3_645 168 0.85 2.14 2.978(7) no

loop_
_geom_torsion_atom_site_label_1
_geom_torsion_atom_site_label_2
_geom_torsion_atom_site_label_3
_geom_torsion_atom_site_label_4
_geom_torsion
_geom_torsion_publ_flag
O1 C2 C3 C4 34.6(4) no
O1 C2 C3 C8 -132.2(5) no
O1 C2 C11 C12 74.7(4) no
O1 C2 C11 C18 -35.4(4) no
O1 C5 C4 C3 -33.2(5) no
O1 C5 C4 C27 82.6(4) no
O1 C5 C18 C11 33.3(4) no
O1 C5 C18 C16 -78.2(4) no
O6 C7 C8 C3 134.3(5) no
O6 C7 C8 C9 -32.5(5) no
O6 C7 C19 C20 147.0(4) no
O6 C7 C19 C26 34.4(4) no
O6 C10 C9 C8 34.7(5) no
O6 C10 C9 C34 -79.8(4) no
O6 C10 C26 C19 -34.9(4) no
O6 C10 C26 C24 -148.6(3) no
O13 C12 N14 C15 2.1(9) no
O13 C12 N14 C16 -177.2(6) no
O13 C12 C11 C2 67.8(7) no
O13 C12 C11 C18 176.0(6) no
O17 C16 N14 C12 178.7(6) no
O17 C16 N14 C15 -0.6(9) no
O17 C16 C18 C5 -70.9(7) no
O17 C16 C18 C11 178.8(6) no
O21 C20 N22 C23 0.9(8) no
O21 C20 N22 C24 -177.5(5) no
O21 C20 C19 C7 65.4(7) no
O21 C20 C19 C26 176.1(5) no
O25 C24 N22 C20 179.5(5) no
O25 C24 N22 C23 1.1(8) no
O25 C24 C26 C10 -68.3(6) no
O25 C24 C26 C19 179.4(5) no
O29 C28 N30 C31 -4.0(9) no
O29 C28 N30 C32 174.0(6) no
O29 C28 C27 C4 -47.9(8) no
O29 C28 C27 C34 -173.3(6) no
O33 C32 N30 C28 -177.0(6) no
O33 C32 N30 C31 1.0(9) no
O33 C32 C34 C9 58.0(8) no
O33 C32 C34 C27 -178.7(6) no
O37 C36 O38 C39 1.7(8) no
N14 C12 C11 C2 -112.1(4) no
N14 C12 C11 C18 -3.9(6) no
N14 C16 C18 C5 108.0(5) no
N14 C16 C18 C11 -2.2(6) no
N22 C20 C19 C7 -112.6(4) no
N22 C20 C19 C26 -1.9(5) no
N22 C24 C26 C10 110.1(4) no
N22 C24 C26 C19 -2.2(5) no
N30 C28 C27 C4 131.9(4) no
N30 C28 C27 C34 6.5(6) no
N30 C32 C34 C9 -121.5(4) no
N30 C32 C34 C27 1.8(6) no
C2 O1 C5 C4 55.5(4) no
C2 O1 C5 C18 -55.9(3) no
C2 C3 C4 C5 -1.0(5) no
C2 C3 C4 C27 -122.7(4) no
C2 C3 C8 C7 -0(1) no
C2 C3 C8 C9 165.1(5) no
C2 C11 C18 C5 1.2(4) no
C2 C11 C18 C16 118.3(4) no
C3 C2 O1 C5 -54.8(4) no
C3 C2 C11 C12 -179.8(3) no
C3 C2 C11 C18 70.1(4) no
C3 C4 C5 C18 73.3(4) no
C3 C4 C27 C28 -160.1(4) no
C3 C4 C27 C34 -40.7(5) no
C3 C8 C7 C19 -120.5(6) no
C3 C8 C9 C10 -170.1(4) no
C3 C8 C9 C34 -49.1(6) no
C4 C3 C2 C11 -71.9(4) no
C4 C3 C8 C7 -165.6(5) no
C4 C3 C8 C9 -0.2(7) no
C4 C5 C18 C11 -74.0(4) no
C4 C5 C18 C16 174.6(3) no
C4 C27 C34 C9 -5.4(5) no
C4 C27 C34 C32 -128.6(4) no
C5 O1 C2 C11 57.2(3) no
C5 C4 C3 C8 167.9(4) no
C5 C4 C27 C28 88.9(5) no
C5 C4 C27 C34 -151.7(4) no
C5 C18 C11 C12 -113.5(4) no
C7 O6 C10 C9 -56.1(4) no
C7 O6 C10 C26 57.5(4) no
C7 C8 C9 C10 -1.0(5) no
C7 C8 C9 C34 120.0(4) no
C7 C19 C26 C10 0.1(5) no
C7 C19 C26 C24 121.9(4) no
C8 C3 C2 C11 121.3(6) no
C8 C3 C4 C27 46.1(6) no
C8 C7 O6 C10 54.0(4) no
C8 C7 C19 C20 42.0(5) no
C8 C7 C19 C26 -70.6(4) no
C8 C9 C10 C26 -71.4(4) no
C8 C9 C34 C27 49.0(5) no
C8 C9 C34 C32 167.0(4) no
C9 C8 C7 C19 72.7(5) no
C9 C10 C26 C19 72.6(4) no
C9 C10 C26 C24 -41.1(5) no
C9 C34 C27 C28 118.3(4) no
C10 O6 C7 C19 -57.6(4) no
C10 C9 C34 C27 158.8(4) no
C10 C9 C34 C32 -83.2(5) no
C10 C26 C19 C20 -119.4(4) no
C11 C12 N14 C15 -178.0(5) no
C11 C12 N14 C16 2.8(6) no
C12 N14 C16 C18 -0.3(6) no
C12 C11 C18 C16 3.6(6) no
C15 N14 C16 C18 -179.5(5) no
C18 C5 C4 C27 -171.0(3) no
C19 C20 N22 C23 179.1(4) no
C19 C20 N22 C24 0.6(5) no
C20 N22 C24 C26 1.1(5) no
C20 C19 C26 C24 2.5(5) no
C23 N22 C24 C26 -177.4(4) no
C26 C10 C9 C34 174.0(3) no
C27 C28 N30 C31 176.1(5) no
C27 C28 N30 C32 -5.9(6) no
C28 N30 C32 C34 2.5(6) no
C28 C27 C34 C32 -4.9(6) no
C31 N30 C32 C34 -179.5(5) no
C35 C36 O38 C39 -176.7(5) no
C36 O38 C39 C40 -173.4(5) no
